data_7242331
loop_
_publ_author_name
'Xu, Shao-Min'
'An, Zhong-Wu'
'Zhang, Wei'
'Zhang, Yi-Quan'
'Yao, Min-Xia'

_publ_section_title
;
 Ligand field and anion-driven structures and magnetic properties of
 dysprosium complexes
;
_journal_issue 15
_journal_name_full CrystEngComm
_journal_page_first 2825
_journal_page_last 2834
_journal_paper_doi 10.1039/D1CE00115A
_journal_volume 23
_journal_year 2021
_chemical_formula_sum 'C35 H39 Cl Dy N5 O8'
_chemical_formula_weight 855.66
_space_group_crystal_system triclinic
_space_group_IT_number 2
_space_group_name_Hall '-P 1'
_space_group_name_H-M_alt 'P -1'
_atom_sites_solution_hydrogens mixed
_audit_creation_method SHELXL-2016/6
_audit_update_record
;
2020-09-14 deposited with the CCDC.	2021-03-01 downloaded from the CCDC.
;
_cell_angle_alpha 93.014(4)
_cell_angle_beta 101.308(4)
_cell_angle_gamma 101.102(4)
_cell_formula_units_Z 2
_cell_length_a 11.9399(15)
_cell_length_b 12.4842(14)
_cell_length_c 13.9049(16)
_cell_measurement_reflns_used 9901
_cell_measurement_temperature 296(2)
_cell_measurement_theta_max 26.15
_cell_measurement_theta_min 2.80
_cell_volume 1985.6(4)
_computing_structure_refinement 'SHELXL-2016/6 (Sheldrick, 2016)'
_diffrn_ambient_temperature 296(2)
_diffrn_measured_fraction_theta_full 0.998
_diffrn_measured_fraction_theta_max 0.995
_diffrn_measurement_device_type 'PHOTON 100 CMOS detector'
_diffrn_measurement_method 'omega scan'
_diffrn_radiation_type MoK\a
_diffrn_radiation_wavelength 0.71073
_diffrn_reflns_av_R_equivalents 0.0902
_diffrn_reflns_av_unetI/netI 0.0692
_diffrn_reflns_Laue_measured_fraction_full 0.998
_diffrn_reflns_Laue_measured_fraction_max 0.995
_diffrn_reflns_limit_h_max 14
_diffrn_reflns_limit_h_min -14
_diffrn_reflns_limit_k_max 15
_diffrn_reflns_limit_k_min -15
_diffrn_reflns_limit_l_max 17
_diffrn_reflns_limit_l_min -17
_diffrn_reflns_number 37033
_diffrn_reflns_point_group_measured_fraction_full 0.998
_diffrn_reflns_point_group_measured_fraction_max 0.995
_diffrn_reflns_theta_full 25.242
_diffrn_reflns_theta_max 25.999
_diffrn_reflns_theta_min 2.800
_diffrn_source 'fine-focus sealed tube'
_exptl_absorpt_coefficient_mu 2.001
_exptl_absorpt_correction_T_max 0.7454
_exptl_absorpt_correction_T_min 0.6675
_exptl_absorpt_correction_type multi-scan
_exptl_absorpt_process_details 'SADABS (Bruker, 2014)'
_exptl_crystal_colour white
_exptl_crystal_density_diffrn 1.431
_exptl_crystal_description block
_exptl_crystal_F_000 862
_exptl_crystal_size_max 0.200
_exptl_crystal_size_mid 0.170
_exptl_crystal_size_min 0.130
_refine_diff_density_max 1.000
_refine_diff_density_min -0.660
_refine_diff_density_rms 0.124
_refine_ls_extinction_method none
_refine_ls_goodness_of_fit_ref 1.006
_refine_ls_hydrogen_treatment constr
_refine_ls_matrix_type full
_refine_ls_number_parameters 482
_refine_ls_number_reflns 7767
_refine_ls_number_restraints 384
_refine_ls_restrained_S_all 1.045
_refine_ls_R_factor_all 0.0742
_refine_ls_R_factor_gt 0.0471
_refine_ls_shift/su_max 0.001
_refine_ls_shift/su_mean 0.000
_refine_ls_structure_factor_coef Fsqd
_refine_ls_weighting_details 'w=1/[\s^2^(Fo^2^)+(0.0516P)^2^+3.5515P] where P=(Fo^2^+2Fc^2^)/3'
_refine_ls_weighting_scheme calc
_refine_ls_wR_factor_gt 0.1021
_refine_ls_wR_factor_ref 0.1100
_reflns_Friedel_coverage 0.000
_reflns_number_gt 6004
_reflns_number_total 7767
_reflns_threshold_expression 'I > 2\s(I)'
_cod_data_source_file d1ce00115a2.cif
_cod_data_source_block 1
_cod_depositor_comments 'Adding full bibliography for 7242331--7242333.cif.'
_cod_database_code 7242331
_shelx_shelxl_version_number 2016/6
_shelx_space_group_comment
;
The symmetry employed for this shelxl refinement is uniquely defined
by the following loop, which should always be used as a source of
symmetry information in preference to the above space-group names.
They are only intended as comments.
;
_shelx_estimated_absorpt_t_min 0.690
_shelx_estimated_absorpt_t_max 0.781

loop_
_space_group_symop_operation_xyz
'x, y, z'
'-x, -y, -z'

loop_
_atom_site_label
_atom_site_type_symbol
_atom_site_fract_x
_atom_site_fract_y
_atom_site_fract_z
_atom_site_U_iso_or_equiv
_atom_site_adp_type
_atom_site_occupancy
_atom_site_site_symmetry_order
_atom_site_calc_flag
_atom_site_refinement_flags_posn
_atom_site_refinement_flags_adp
_atom_site_refinement_flags_occupancy
_atom_site_disorder_assembly
_atom_site_disorder_group
Dy1 Dy 0.34173(2) 0.36054(2) 0.10433(2) 0.03129(10) Uani 1 1 d . . . . .
O1 O 0.5215(3) 0.4701(3) 0.1460(3) 0.0375(9) Uani 1 1 d . U . . .
O2 O 0.1745(4) 0.2896(3) 0.1433(3) 0.0461(10) Uani 1 1 d . U . . .
O3 O 0.4038(4) 0.3583(3) -0.0508(3) 0.0447(10) Uani 1 1 d . . . . .
H3A H 0.422900 0.296391 -0.063628 0.067 Uiso 1 1 d R U . . .
H3B H 0.463841 0.410736 -0.048062 0.067 Uiso 1 1 d R U . . .
N1 N 0.2536(5) 0.1750(4) 0.0057(4) 0.0466(11) Uani 1 1 d . U . . .
N2 N 0.4650(4) 0.2166(4) 0.1436(3) 0.0391(10) Uani 1 1 d . U . . .
N3 N 0.3966(4) 0.3408(4) 0.2829(3) 0.0345(9) Uani 1 1 d . U . . .
N4 N 0.2948(4) 0.5148(4) 0.2157(3) 0.0376(9) Uani 1 1 d . U . . .
N5 N 0.2550(4) 0.5042(4) 0.0117(4) 0.0451(11) Uani 1 1 d . U . . .
C1 C 0.6072(5) 0.4633(5) 0.2219(4) 0.0366(11) Uani 1 1 d . U . . .
C2 C 0.6666(5) 0.5544(5) 0.2855(4) 0.0447(12) Uani 1 1 d . U . . .
H2 H 0.647910 0.622396 0.275151 0.054 Uiso 1 1 calc R U . . .
C3 C 0.7538(6) 0.5447(6) 0.3647(5) 0.0527(14) Uani 1 1 d . U . . .
H3 H 0.793248 0.606658 0.406654 0.063 Uiso 1 1 calc R U . . .
C4 C 0.7826(6) 0.4464(6) 0.3822(5) 0.0571(14) Uani 1 1 d . U . . .
H4 H 0.839968 0.440747 0.436543 0.068 Uiso 1 1 calc R U . . .
C5 C 0.7263(6) 0.3553(6) 0.3189(5) 0.0514(13) Uani 1 1 d . U . . .
H5 H 0.746344 0.288066 0.330795 0.062 Uiso 1 1 calc R U . . .
C6 C 0.6402(5) 0.3615(5) 0.2377(4) 0.0422(11) Uani 1 1 d . U . . .
C7 C 0.5923(5) 0.2661(5) 0.1610(5) 0.0431(12) Uani 1 1 d . U . . .
H7A H 0.609408 0.289269 0.098963 0.052 Uiso 1 1 calc R U . . .
H7B H 0.634920 0.208774 0.178772 0.052 Uiso 1 1 calc R U . . .
C8 C 0.4407(6) 0.1291(5) 0.0605(4) 0.0443(12) Uani 1 1 d . U . . .
H8A H 0.484163 0.155150 0.011253 0.053 Uiso 1 1 calc R U . . .
H8B H 0.467970 0.065304 0.084850 0.053 Uiso 1 1 calc R U . . .
C9 C 0.3143(6) 0.0965(5) 0.0134(5) 0.0491(12) Uani 1 1 d . U . . .
C10 C 0.2659(7) -0.0096(6) -0.0263(6) 0.0738(17) Uani 1 1 d . U . . .
H10 H 0.309100 -0.064223 -0.017809 0.089 Uiso 1 1 calc R U . . .
C11 C 0.1536(8) -0.0331(7) -0.0781(7) 0.089(2) Uani 1 1 d . U . . .
H11 H 0.120288 -0.103491 -0.107901 0.107 Uiso 1 1 calc R U . . .
C12 C 0.0901(8) 0.0473(6) -0.0860(7) 0.0836(19) Uani 1 1 d . U . . .
H12 H 0.012729 0.032584 -0.120100 0.100 Uiso 1 1 calc R U . . .
C13 C 0.1438(7) 0.1504(6) -0.0423(6) 0.0633(16) Uani 1 1 d . U . . .
H13 H 0.100855 0.205363 -0.046709 0.076 Uiso 1 1 calc R U . . .
C14 C 0.4322(6) 0.1651(5) 0.2307(4) 0.0441(12) Uani 1 1 d . U . . .
H14A H 0.490544 0.124141 0.257482 0.053 Uiso 1 1 calc R U . . .
H14B H 0.358306 0.113391 0.209466 0.053 Uiso 1 1 calc R U . . .
C15 C 0.4213(5) 0.2453(5) 0.3108(4) 0.0404(11) Uani 1 1 d . U . . .
C16 C 0.4312(6) 0.2220(6) 0.4074(5) 0.0504(13) Uani 1 1 d . U . . .
H16 H 0.449611 0.155978 0.426115 0.060 Uiso 1 1 calc R U . . .
C17 C 0.4139(6) 0.2968(6) 0.4756(5) 0.0551(14) Uani 1 1 d . U . . .
H17 H 0.418307 0.281291 0.540773 0.066 Uiso 1 1 calc R U . . .
C18 C 0.3901(6) 0.3937(6) 0.4474(4) 0.0492(13) Uani 1 1 d . U . . .
H18 H 0.378404 0.445335 0.493079 0.059 Uiso 1 1 calc R U . . .
C19 C 0.3835(5) 0.4150(5) 0.3503(4) 0.0387(11) Uani 1 1 d . U . . .
C20 C 0.3689(5) 0.5249(5) 0.3150(4) 0.0403(12) Uani 1 1 d . U . . .
H20A H 0.334558 0.562651 0.360801 0.048 Uiso 1 1 calc R U . . .
H20B H 0.445157 0.569007 0.314688 0.048 Uiso 1 1 calc R U . . .
C21 C 0.3230(5) 0.6159(5) 0.1677(5) 0.0433(12) Uani 1 1 d . U . . .
H21A H 0.406060 0.634035 0.169178 0.052 Uiso 1 1 calc R U . . .
H21B H 0.302528 0.676219 0.202599 0.052 Uiso 1 1 calc R U . . .
C22 C 0.2556(5) 0.5991(5) 0.0624(5) 0.0464(12) Uani 1 1 d . U . . .
C23 C 0.1937(6) 0.6741(6) 0.0178(6) 0.0578(14) Uani 1 1 d . U . . .
H23 H 0.192612 0.739227 0.052899 0.069 Uiso 1 1 calc R U . . .
C24 C 0.1350(6) 0.6506(6) -0.0781(6) 0.0642(16) Uani 1 1 d . U . . .
H24 H 0.094705 0.700615 -0.108740 0.077 Uiso 1 1 calc R U . . .
C25 C 0.1350(6) 0.5557(6) -0.1285(5) 0.0580(15) Uani 1 1 d . U . . .
H25 H 0.094359 0.538813 -0.193505 0.070 Uiso 1 1 calc R U . . .
C26 C 0.1966(6) 0.4841(6) -0.0815(5) 0.0521(14) Uani 1 1 d . U . . .
H26 H 0.197502 0.418723 -0.116345 0.062 Uiso 1 1 calc R U . . .
C27 C 0.1690(5) 0.4961(5) 0.2217(5) 0.0432(12) Uani 1 1 d . U . . .
H27A H 0.122126 0.491120 0.155609 0.052 Uiso 1 1 calc R U . . .
H27B H 0.156410 0.559260 0.258614 0.052 Uiso 1 1 calc R U . . .
C28 C 0.1273(5) 0.3954(5) 0.2689(4) 0.0429(11) Uani 1 1 d . U . . .
C29 C 0.0814(5) 0.4001(6) 0.3527(5) 0.0506(13) Uani 1 1 d . U . . .
H29 H 0.078315 0.467735 0.382205 0.061 Uiso 1 1 calc R U . . .
C30 C 0.0405(6) 0.3064(6) 0.3924(5) 0.0596(15) Uani 1 1 d . U . . .
H30 H 0.009583 0.310385 0.448607 0.072 Uiso 1 1 calc R U . . .
C31 C 0.0450(6) 0.2074(7) 0.3496(5) 0.0628(15) Uani 1 1 d . U . . .
H31 H 0.017000 0.143710 0.376835 0.075 Uiso 1 1 calc R U . . .
C32 C 0.0910(6) 0.2001(6) 0.2656(5) 0.0546(14) Uani 1 1 d . U . . .
H32 H 0.094607 0.131938 0.237484 0.066 Uiso 1 1 calc R U . . .
C33 C 0.1316(5) 0.2945(5) 0.2236(4) 0.0430(12) Uani 1 1 d . U . . .
Cl1 Cl 0.5635(2) 0.87806(15) 0.23501(15) 0.0749(6) Uani 1 1 d . U . . .
O4 O 0.5296(8) 0.8311(7) 0.3160(5) 0.137(3) Uani 1 1 d . U . . .
O5 O 0.6257(7) 0.9859(5) 0.2564(6) 0.123(2) Uani 1 1 d . U . . .
O6 O 0.4623(7) 0.8717(5) 0.1574(5) 0.105(2) Uani 1 1 d . U . . .
O7 O 0.6351(7) 0.8138(5) 0.2005(5) 0.115(2) Uani 1 1 d . U . . .
O8A O 0.1981(18) -0.2265(15) 0.4110(13) 0.198(5) Uani 0.618(9) 1 d D U P A 1
H8A1 H 0.163874 -0.260347 0.357919 0.297 Uiso 0.618(9) 1 d R U P A 1
C35A C 0.168(3) -0.1254(19) 0.3865(19) 0.190(5) Uani 0.618(9) 1 d D U P A 1
H35A H 0.201729 -0.069803 0.441283 0.228 Uiso 0.618(9) 1 calc R U P A 1
H35B H 0.084150 -0.133257 0.372861 0.228 Uiso 0.618(9) 1 calc R U P A 1
C34A C 0.215(2) -0.0913(18) 0.2967(17) 0.177(6) Uani 0.618(9) 1 d D U P A 1
H34A H 0.291327 -0.106792 0.301842 0.266 Uiso 0.618(9) 1 calc R U P A 1
H34B H 0.218926 -0.014177 0.292683 0.266 Uiso 0.618(9) 1 calc R U P A 1
H34C H 0.163617 -0.131326 0.238638 0.266 Uiso 0.618(9) 1 calc R U P A 1
O8B O 0.049(3) -0.233(2) 0.318(2) 0.202(6) Uani 0.382(9) 1 d D U P A 2
H8B1 H 0.045152 -0.239362 0.257859 0.302 Uiso 0.382(9) 1 d R U P A 2
C35B C 0.027(3) -0.131(3) 0.354(3) 0.195(6) Uani 0.382(9) 1 d D U P A 2
H35C H -0.045574 -0.143821 0.377766 0.234 Uiso 0.382(9) 1 calc R U P A 2
H35D H 0.020364 -0.081971 0.302593 0.234 Uiso 0.382(9) 1 calc R U P A 2
C34B C 0.130(4) -0.081(3) 0.439(3) 0.190(7) Uani 0.382(9) 1 d D U P A 2
H34D H 0.132597 -0.004444 0.451999 0.285 Uiso 0.382(9) 1 calc R U P A 2
H34E H 0.201864 -0.090679 0.421342 0.285 Uiso 0.382(9) 1 calc R U P A 2
H34F H 0.121590 -0.117393 0.497337 0.285 Uiso 0.382(9) 1 calc R U P A 2

loop_
_atom_site_aniso_label
_atom_site_aniso_U_11
_atom_site_aniso_U_22
_atom_site_aniso_U_33
_atom_site_aniso_U_23
_atom_site_aniso_U_13
_atom_site_aniso_U_12
Dy1 0.03457(15) 0.02947(15) 0.03016(15) 0.00577(10) 0.00500(10) 0.00845(10)
O1 0.035(2) 0.036(2) 0.039(2) 0.0083(16) 0.0057(16) 0.0048(16)
O2 0.040(2) 0.051(2) 0.044(2) -0.0015(19) 0.0100(18) 0.0010(18)
O3 0.060(3) 0.034(2) 0.042(2) 0.0062(18) 0.017(2) 0.008(2)
N1 0.053(3) 0.034(2) 0.052(3) 0.000(2) 0.013(2) 0.007(2)
N2 0.045(2) 0.037(2) 0.040(2) 0.0098(17) 0.0145(18) 0.0150(18)
N3 0.030(2) 0.041(2) 0.035(2) 0.0102(18) 0.0090(18) 0.0093(18)
N4 0.035(2) 0.035(2) 0.044(2) 0.0058(18) 0.0082(18) 0.0121(17)
N5 0.040(2) 0.050(2) 0.050(2) 0.017(2) 0.012(2) 0.015(2)
C1 0.031(2) 0.044(2) 0.037(2) 0.007(2) 0.0114(19) 0.008(2)
C2 0.040(3) 0.052(3) 0.041(3) 0.000(2) 0.010(2) 0.006(2)
C3 0.043(3) 0.068(3) 0.043(3) -0.003(3) 0.008(2) 0.006(3)
C4 0.044(3) 0.075(3) 0.049(3) 0.008(3) 0.000(2) 0.016(3)
C5 0.044(3) 0.062(3) 0.050(3) 0.012(2) 0.004(2) 0.019(2)
C6 0.037(2) 0.049(2) 0.045(2) 0.010(2) 0.013(2) 0.014(2)
C7 0.042(3) 0.045(3) 0.048(3) 0.007(2) 0.013(2) 0.019(2)
C8 0.058(3) 0.035(2) 0.046(3) 0.003(2) 0.018(2) 0.016(2)
C9 0.062(3) 0.033(2) 0.053(3) 0.001(2) 0.013(2) 0.011(2)
C10 0.080(3) 0.040(3) 0.089(4) -0.004(3) -0.005(3) 0.010(3)
C11 0.089(4) 0.051(3) 0.107(4) -0.010(3) -0.012(3) 0.001(3)
C12 0.078(4) 0.055(3) 0.097(4) -0.008(3) -0.011(3) 0.001(3)
C13 0.063(3) 0.045(3) 0.073(3) -0.004(3) 0.001(3) 0.005(3)
C14 0.051(3) 0.041(3) 0.043(3) 0.015(2) 0.011(2) 0.016(2)
C15 0.042(2) 0.045(2) 0.036(2) 0.013(2) 0.008(2) 0.012(2)
C16 0.055(3) 0.056(3) 0.041(3) 0.018(2) 0.008(2) 0.012(2)
C17 0.058(3) 0.068(3) 0.038(3) 0.012(2) 0.010(2) 0.009(3)
C18 0.049(3) 0.063(3) 0.036(3) 0.000(2) 0.013(2) 0.009(3)
C19 0.035(2) 0.049(2) 0.033(2) 0.000(2) 0.0097(19) 0.010(2)
C20 0.037(2) 0.044(3) 0.039(2) -0.001(2) 0.007(2) 0.012(2)
C21 0.041(3) 0.036(2) 0.056(3) 0.006(2) 0.012(2) 0.012(2)
C22 0.043(2) 0.042(2) 0.059(3) 0.017(2) 0.012(2) 0.014(2)
C23 0.052(3) 0.051(3) 0.072(3) 0.020(3) 0.009(3) 0.016(3)
C24 0.053(3) 0.064(3) 0.076(3) 0.031(3) 0.002(3) 0.019(3)
C25 0.045(3) 0.069(3) 0.061(3) 0.026(3) 0.006(3) 0.014(3)
C26 0.045(3) 0.064(3) 0.050(3) 0.021(3) 0.009(2) 0.014(2)
C27 0.036(2) 0.047(3) 0.050(3) 0.005(2) 0.010(2) 0.015(2)
C28 0.032(2) 0.054(2) 0.044(2) 0.008(2) 0.007(2) 0.011(2)
C29 0.037(3) 0.068(3) 0.049(3) 0.007(3) 0.012(2) 0.014(2)
C30 0.049(3) 0.079(3) 0.053(3) 0.011(3) 0.019(3) 0.009(3)
C31 0.055(3) 0.070(3) 0.061(3) 0.017(3) 0.015(3) 0.002(3)
C32 0.048(3) 0.057(3) 0.055(3) 0.007(3) 0.011(2) 0.004(3)
C33 0.033(2) 0.053(2) 0.040(2) 0.005(2) 0.007(2) 0.002(2)
Cl1 0.1215(18) 0.0481(10) 0.0607(11) 0.0099(9) 0.0243(11) 0.0250(11)
O4 0.170(6) 0.166(6) 0.073(4) 0.048(4) 0.031(4) 0.015(5)
O5 0.146(6) 0.057(4) 0.156(6) -0.009(4) 0.013(5) 0.023(4)
O6 0.132(5) 0.097(4) 0.077(4) 0.032(3) -0.002(4) 0.023(4)
O7 0.162(6) 0.082(4) 0.104(5) -0.020(3) 0.012(4) 0.059(4)
O8A 0.240(9) 0.180(8) 0.203(8) 0.042(7) 0.088(7) 0.065(7)
C35A 0.213(8) 0.180(7) 0.197(7) 0.033(6) 0.068(6) 0.059(6)
C34A 0.200(10) 0.169(10) 0.189(10) 0.037(8) 0.064(8) 0.073(9)
O8B 0.230(9) 0.186(8) 0.206(8) 0.027(7) 0.069(7) 0.059(7)
C35B 0.215(8) 0.185(8) 0.201(8) 0.030(6) 0.062(6) 0.058(6)
C34B 0.212(10) 0.182(9) 0.198(9) 0.032(7) 0.069(8) 0.060(8)

loop_
_atom_type_symbol
_atom_type_description
_atom_type_scat_dispersion_real
_atom_type_scat_dispersion_imag
_atom_type_scat_source
C C 0.0033 0.0016 'International Tables Vol C Tables 4.2.6.8 and 6.1.1.4'
H H 0.0000 0.0000 'International Tables Vol C Tables 4.2.6.8 and 6.1.1.4'
Cl Cl 0.1484 0.1585 'International Tables Vol C Tables 4.2.6.8 and 6.1.1.4'
Dy Dy -0.1892 4.4098 'International Tables Vol C Tables 4.2.6.8 and 6.1.1.4'
N N 0.0061 0.0033 'International Tables Vol C Tables 4.2.6.8 and 6.1.1.4'
O O 0.0106 0.0060 'International Tables Vol C Tables 4.2.6.8 and 6.1.1.4'

loop_
_geom_angle_atom_site_label_1
_geom_angle_atom_site_label_2
_geom_angle_atom_site_label_3
_geom_angle
_geom_angle_site_symmetry_1
_geom_angle_site_symmetry_3
_geom_angle_publ_flag
O2 Dy1 O1 149.74(15) . . ?
O2 Dy1 O3 131.55(15) . . ?
O1 Dy1 O3 78.40(14) . . ?
O2 Dy1 N3 76.28(15) . . ?
O1 Dy1 N3 78.18(14) . . ?
O3 Dy1 N3 145.48(15) . . ?
O2 Dy1 N5 92.16(16) . . ?
O1 Dy1 N5 92.88(15) . . ?
O3 Dy1 N5 74.34(15) . . ?
N3 Dy1 N5 131.80(16) . . ?
O2 Dy1 N2 103.99(16) . . ?
O1 Dy1 N2 80.09(14) . . ?
O3 Dy1 N2 84.69(14) . . ?
N3 Dy1 N2 66.55(15) . . ?
N5 Dy1 N2 158.86(16) . . ?
O2 Dy1 N1 70.10(16) . . ?
O1 Dy1 N1 135.56(16) . . ?
O3 Dy1 N1 70.48(15) . . ?
N3 Dy1 N1 111.40(16) . . ?
N5 Dy1 N1 107.79(17) . . ?
N2 Dy1 N1 66.42(16) . . ?
O2 Dy1 N4 74.10(15) . . ?
O1 Dy1 N4 81.06(14) . . ?
O3 Dy1 N4 133.20(14) . . ?
N3 Dy1 N4 66.63(15) . . ?
N5 Dy1 N4 65.21(16) . . ?
N2 Dy1 N4 132.08(15) . . ?
N1 Dy1 N4 143.26(16) . . ?
C1 O1 Dy1 127.1(3) . . ?
C33 O2 Dy1 134.8(4) . . ?
Dy1 O3 H3A 110.2 . . ?
Dy1 O3 H3B 109.9 . . ?
H3A O3 H3B 108.7 . . ?
C13 N1 C9 118.6(6) . . ?
C13 N1 Dy1 121.6(4) . . ?
C9 N1 Dy1 119.1(4) . . ?
C14 N2 C8 108.2(5) . . ?
C14 N2 C7 112.2(5) . . ?
C8 N2 C7 106.4(4) . . ?
C14 N2 Dy1 107.1(3) . . ?
C8 N2 Dy1 111.6(3) . . ?
C7 N2 Dy1 111.3(3) . . ?
C19 N3 C15 119.3(5) . . ?
C19 N3 Dy1 121.3(4) . . ?
C15 N3 Dy1 118.4(4) . . ?
C20 N4 C21 110.3(5) . . ?
C20 N4 C27 110.2(5) . . ?
C21 N4 C27 108.3(4) . . ?
C20 N4 Dy1 109.8(3) . . ?
C21 N4 Dy1 105.2(3) . . ?
C27 N4 Dy1 113.0(3) . . ?
C26 N5 C22 119.1(5) . . ?
C26 N5 Dy1 122.3(4) . . ?
C22 N5 Dy1 118.1(4) . . ?
O1 C1 C2 121.5(5) . . ?
O1 C1 C6 120.0(5) . . ?
C2 C1 C6 118.5(5) . . ?
C1 C2 C3 120.3(6) . . ?
C1 C2 H2 119.8 . . ?
C3 C2 H2 119.8 . . ?
C4 C3 C2 121.3(6) . . ?
C4 C3 H3 119.4 . . ?
C2 C3 H3 119.4 . . ?
C3 C4 C5 119.4(6) . . ?
C3 C4 H4 120.3 . . ?
C5 C4 H4 120.3 . . ?
C4 C5 C6 121.4(6) . . ?
C4 C5 H5 119.3 . . ?
C6 C5 H5 119.3 . . ?
C5 C6 C1 119.1(6) . . ?
C5 C6 C7 120.8(6) . . ?
C1 C6 C7 119.8(5) . . ?
N2 C7 C6 118.0(5) . . ?
N2 C7 H7A 107.8 . . ?
C6 C7 H7A 107.8 . . ?
N2 C7 H7B 107.8 . . ?
C6 C7 H7B 107.8 . . ?
H7A C7 H7B 107.2 . . ?
C9 C8 N2 112.7(5) . . ?
C9 C8 H8A 109.1 . . ?
N2 C8 H8A 109.1 . . ?
C9 C8 H8B 109.1 . . ?
N2 C8 H8B 109.1 . . ?
H8A C8 H8B 107.8 . . ?
N1 C9 C10 121.9(7) . . ?
N1 C9 C8 117.1(5) . . ?
C10 C9 C8 120.8(6) . . ?
C11 C10 C9 118.8(8) . . ?
C11 C10 H10 120.6 . . ?
C9 C10 H10 120.6 . . ?
C10 C11 C12 119.6(8) . . ?
C10 C11 H11 120.2 . . ?
C12 C11 H11 120.2 . . ?
C11 C12 C13 118.0(8) . . ?
C11 C12 H12 121.0 . . ?
C13 C12 H12 121.0 . . ?
N1 C13 C12 122.9(7) . . ?
N1 C13 H13 118.5 . . ?
C12 C13 H13 118.5 . . ?
N2 C14 C15 114.0(5) . . ?
N2 C14 H14A 108.8 . . ?
C15 C14 H14A 108.8 . . ?
N2 C14 H14B 108.8 . . ?
C15 C14 H14B 108.8 . . ?
H14A C14 H14B 107.6 . . ?
N3 C15 C16 121.0(6) . . ?
N3 C15 C14 116.3(5) . . ?
C16 C15 C14 122.6(5) . . ?
C17 C16 C15 119.4(6) . . ?
C17 C16 H16 120.3 . . ?
C15 C16 H16 120.3 . . ?
C18 C17 C16 119.4(6) . . ?
C18 C17 H17 120.3 . . ?
C16 C17 H17 120.3 . . ?
C17 C18 C19 119.3(6) . . ?
C17 C18 H18 120.3 . . ?
C19 C18 H18 120.3 . . ?
N3 C19 C18 121.4(6) . . ?
N3 C19 C20 116.0(5) . . ?
C18 C19 C20 122.5(5) . . ?
N4 C20 C19 112.5(5) . . ?
N4 C20 H20A 109.1 . . ?
C19 C20 H20A 109.1 . . ?
N4 C20 H20B 109.1 . . ?
C19 C20 H20B 109.1 . . ?
H20A C20 H20B 107.8 . . ?
N4 C21 C22 109.2(5) . . ?
N4 C21 H21A 109.8 . . ?
C22 C21 H21A 109.8 . . ?
N4 C21 H21B 109.8 . . ?
C22 C21 H21B 109.8 . . ?
H21A C21 H21B 108.3 . . ?
N5 C22 C23 120.0(6) . . ?
N5 C22 C21 116.1(5) . . ?
C23 C22 C21 123.9(6) . . ?
C24 C23 C22 119.2(7) . . ?
C24 C23 H23 120.4 . . ?
C22 C23 H23 120.4 . . ?
C25 C24 C23 120.4(7) . . ?
C25 C24 H24 119.8 . . ?
C23 C24 H24 119.8 . . ?
C24 C25 C26 118.3(7) . . ?
C24 C25 H25 120.8 . . ?
C26 C25 H25 120.8 . . ?
N5 C26 C25 122.9(7) . . ?
N5 C26 H26 118.5 . . ?
C25 C26 H26 118.5 . . ?
N4 C27 C28 114.5(5) . . ?
N4 C27 H27A 108.6 . . ?
C28 C27 H27A 108.6 . . ?
N4 C27 H27B 108.6 . . ?
C28 C27 H27B 108.6 . . ?
H27A C27 H27B 107.6 . . ?
C29 C28 C33 120.2(6) . . ?
C29 C28 C27 122.0(6) . . ?
C33 C28 C27 117.7(5) . . ?
C30 C29 C28 120.7(7) . . ?
C30 C29 H29 119.6 . . ?
C28 C29 H29 119.6 . . ?
C31 C30 C29 119.8(7) . . ?
C31 C30 H30 120.1 . . ?
C29 C30 H30 120.1 . . ?
C30 C31 C32 120.7(7) . . ?
C30 C31 H31 119.6 . . ?
C32 C31 H31 119.6 . . ?
C33 C32 C31 120.2(7) . . ?
C33 C32 H32 119.9 . . ?
C31 C32 H32 119.9 . . ?
O2 C33 C32 121.3(6) . . ?
O2 C33 C28 120.4(5) . . ?
C32 C33 C28 118.3(6) . . ?
O4 Cl1 O5 113.7(5) . . ?
O4 Cl1 O7 107.1(5) . . ?
O5 Cl1 O7 108.7(5) . . ?
O4 Cl1 O6 109.5(5) . . ?
O5 Cl1 O6 110.3(4) . . ?
O7 Cl1 O6 107.4(4) . . ?
C35A O8A H8A1 95.1 . . ?
O8A C35A C34A 109.1(10) . . ?
O8A C35A H35A 109.9 . . ?
C34A C35A H35A 109.9 . . ?
O8A C35A H35B 109.9 . . ?
C34A C35A H35B 109.9 . . ?
H35A C35A H35B 108.3 . . ?
C35A C34A H34A 109.5 . . ?
C35A C34A H34B 109.5 . . ?
H34A C34A H34B 109.5 . . ?
C35A C34A H34C 109.5 . . ?
H34A C34A H34C 109.5 . . ?
H34B C34A H34C 109.5 . . ?
C35B O8B H8B1 114.3 . . ?
O8B C35B C34B 106.7(10) . . ?
O8B C35B H35C 110.4 . . ?
C34B C35B H35C 110.4 . . ?
O8B C35B H35D 110.4 . . ?
C34B C35B H35D 110.4 . . ?
H35C C35B H35D 108.6 . . ?
C35B C34B H34D 109.5 . . ?
C35B C34B H34E 109.5 . . ?
H34D C34B H34E 109.5 . . ?
C35B C34B H34F 109.5 . . ?
H34D C34B H34F 109.5 . . ?
H34E C34B H34F 109.5 . . ?

loop_
_geom_bond_atom_site_label_1
_geom_bond_atom_site_label_2
_geom_bond_distance
_geom_bond_site_symmetry_2
_geom_bond_publ_flag
Dy1 O2 2.204(4) . ?
Dy1 O1 2.261(4) . ?
Dy1 O3 2.415(4) . ?
Dy1 N3 2.479(4) . ?
Dy1 N5 2.527(5) . ?
Dy1 N2 2.550(5) . ?
Dy1 N1 2.553(5) . ?
Dy1 N4 2.620(5) . ?
O1 C1 1.336(6) . ?
O2 C33 1.319(7) . ?
O3 H3A 0.8657 . ?
O3 H3B 0.8661 . ?
N1 C13 1.318(8) . ?
N1 C9 1.324(8) . ?
N2 C14 1.485(7) . ?
N2 C8 1.492(7) . ?
N2 C7 1.493(7) . ?
N3 C19 1.335(7) . ?
N3 C15 1.340(7) . ?
N4 C20 1.472(7) . ?
N4 C21 1.472(7) . ?
N4 C27 1.494(7) . ?
N5 C26 1.332(8) . ?
N5 C22 1.344(8) . ?
C1 C2 1.385(8) . ?
C1 C6 1.416(8) . ?
C2 C3 1.387(9) . ?
C2 H2 0.9300 . ?
C3 C4 1.359(10) . ?
C3 H3 0.9300 . ?
C4 C5 1.374(9) . ?
C4 H4 0.9300 . ?
C5 C6 1.387(8) . ?
C5 H5 0.9300 . ?
C6 C7 1.500(9) . ?
C7 H7A 0.9700 . ?
C7 H7B 0.9700 . ?
C8 C9 1.490(9) . ?
C8 H8A 0.9700 . ?
C8 H8B 0.9700 . ?
C9 C10 1.377(9) . ?
C10 C11 1.360(11) . ?
C10 H10 0.9300 . ?
C11 C12 1.366(12) . ?
C11 H11 0.9300 . ?
C12 C13 1.373(10) . ?
C12 H12 0.9300 . ?
C13 H13 0.9300 . ?
C14 C15 1.500(8) . ?
C14 H14A 0.9700 . ?
C14 H14B 0.9700 . ?
C15 C16 1.376(8) . ?
C16 C17 1.369(10) . ?
C16 H16 0.9300 . ?
C17 C18 1.354(9) . ?
C17 H17 0.9300 . ?
C18 C19 1.381(8) . ?
C18 H18 0.9300 . ?
C19 C20 1.511(8) . ?
C20 H20A 0.9700 . ?
C20 H20B 0.9700 . ?
C21 C22 1.508(9) . ?
C21 H21A 0.9700 . ?
C21 H21B 0.9700 . ?
C22 C23 1.399(9) . ?
C23 C24 1.367(10) . ?
C23 H23 0.9300 . ?
C24 C25 1.345(10) . ?
C24 H24 0.9300 . ?
C25 C26 1.376(9) . ?
C25 H25 0.9300 . ?
C26 H26 0.9300 . ?
C27 C28 1.495(8) . ?
C27 H27A 0.9700 . ?
C27 H27B 0.9700 . ?
C28 C29 1.384(9) . ?
C28 C33 1.393(9) . ?
C29 C30 1.366(9) . ?
C29 H29 0.9300 . ?
C30 C31 1.359(10) . ?
C30 H30 0.9300 . ?
C31 C32 1.392(10) . ?
C31 H31 0.9300 . ?
C32 C33 1.389(9) . ?
C32 H32 0.9300 . ?
Cl1 O4 1.390(7) . ?
Cl1 O5 1.393(7) . ?
Cl1 O7 1.410(7) . ?
Cl1 O6 1.440(7) . ?
O8A C35A 1.416(10) . ?
O8A H8A1 0.8200 . ?
C35A C34A 1.511(10) . ?
C35A H35A 0.9700 . ?
C35A H35B 0.9700 . ?
C34A H34A 0.9600 . ?
C34A H34B 0.9600 . ?
C34A H34C 0.9600 . ?
O8B C35B 1.438(10) . ?
O8B H8B1 0.8200 . ?
C35B C34B 1.540(10) . ?
C35B H35C 0.9700 . ?
C35B H35D 0.9700 . ?
C34B H34D 0.9600 . ?
C34B H34E 0.9600 . ?
C34B H34F 0.9600 . ?

loop_
_geom_torsion_atom_site_label_1
_geom_torsion_atom_site_label_2
_geom_torsion_atom_site_label_3
_geom_torsion_atom_site_label_4
_geom_torsion
_geom_torsion_site_symmetry_1
_geom_torsion_site_symmetry_2
_geom_torsion_site_symmetry_3
_geom_torsion_site_symmetry_4
_geom_torsion_publ_flag
Dy1 O1 C1 C2 -130.9(5) . . . . ?
Dy1 O1 C1 C6 50.0(7) . . . . ?
O1 C1 C2 C3 178.9(5) . . . . ?
C6 C1 C2 C3 -2.0(9) . . . . ?
C1 C2 C3 C4 -0.4(10) . . . . ?
C2 C3 C4 C5 1.6(10) . . . . ?
C3 C4 C5 C6 -0.3(10) . . . . ?
C4 C5 C6 C1 -2.1(10) . . . . ?
C4 C5 C6 C7 170.6(6) . . . . ?
O1 C1 C6 C5 -177.6(5) . . . . ?
C2 C1 C6 C5 3.3(8) . . . . ?
O1 C1 C6 C7 9.6(8) . . . . ?
C2 C1 C6 C7 -169.6(5) . . . . ?
C14 N2 C7 C6 -65.2(7) . . . . ?
C8 N2 C7 C6 176.6(5) . . . . ?
Dy1 N2 C7 C6 54.8(6) . . . . ?
C5 C6 C7 N2 119.4(6) . . . . ?
C1 C6 C7 N2 -67.9(7) . . . . ?
C14 N2 C8 C9 77.4(6) . . . . ?
C7 N2 C8 C9 -161.8(5) . . . . ?
Dy1 N2 C8 C9 -40.1(6) . . . . ?
C13 N1 C9 C10 -0.6(11) . . . . ?
Dy1 N1 C9 C10 170.5(6) . . . . ?
C13 N1 C9 C8 174.9(6) . . . . ?
Dy1 N1 C9 C8 -14.1(8) . . . . ?
N2 C8 C9 N1 36.8(8) . . . . ?
N2 C8 C9 C10 -147.7(7) . . . . ?
N1 C9 C10 C11 2.5(13) . . . . ?
C8 C9 C10 C11 -172.8(8) . . . . ?
C9 C10 C11 C12 -2.8(15) . . . . ?
C10 C11 C12 C13 1.2(15) . . . . ?
C9 N1 C13 C12 -1.1(12) . . . . ?
Dy1 N1 C13 C12 -172.0(6) . . . . ?
C11 C12 C13 N1 0.8(14) . . . . ?
C8 N2 C14 C15 -164.5(5) . . . . ?
C7 N2 C14 C15 78.4(6) . . . . ?
Dy1 N2 C14 C15 -44.0(6) . . . . ?
C19 N3 C15 C16 1.1(8) . . . . ?
Dy1 N3 C15 C16 -168.0(5) . . . . ?
C19 N3 C15 C14 178.7(5) . . . . ?
Dy1 N3 C15 C14 9.6(7) . . . . ?
N2 C14 C15 N3 25.1(8) . . . . ?
N2 C14 C15 C16 -157.3(6) . . . . ?
N3 C15 C16 C17 1.0(10) . . . . ?
C14 C15 C16 C17 -176.4(6) . . . . ?
C15 C16 C17 C18 -1.7(10) . . . . ?
C16 C17 C18 C19 0.2(10) . . . . ?
C15 N3 C19 C18 -2.7(8) . . . . ?
Dy1 N3 C19 C18 166.1(4) . . . . ?
C15 N3 C19 C20 173.6(5) . . . . ?
Dy1 N3 C19 C20 -17.6(6) . . . . ?
C17 C18 C19 N3 2.0(9) . . . . ?
C17 C18 C19 C20 -174.0(6) . . . . ?
C21 N4 C20 C19 -155.2(5) . . . . ?
C27 N4 C20 C19 85.3(6) . . . . ?
Dy1 N4 C20 C19 -39.8(5) . . . . ?
N3 C19 C20 N4 39.7(7) . . . . ?
C18 C19 C20 N4 -144.1(6) . . . . ?
C20 N4 C21 C22 173.8(5) . . . . ?
C27 N4 C21 C22 -65.5(6) . . . . ?
Dy1 N4 C21 C22 55.6(5) . . . . ?
C26 N5 C22 C23 1.1(9) . . . . ?
Dy1 N5 C22 C23 -170.7(5) . . . . ?
C26 N5 C22 C21 179.7(5) . . . . ?
Dy1 N5 C22 C21 8.0(7) . . . . ?
N4 C21 C22 N5 -45.2(7) . . . . ?
N4 C21 C22 C23 133.4(6) . . . . ?
N5 C22 C23 C24 -1.2(10) . . . . ?
C21 C22 C23 C24 -179.7(6) . . . . ?
C22 C23 C24 C25 1.1(11) . . . . ?
C23 C24 C25 C26 -0.8(11) . . . . ?
C22 N5 C26 C25 -0.8(9) . . . . ?
Dy1 N5 C26 C25 170.5(5) . . . . ?
C24 C25 C26 N5 0.7(10) . . . . ?
C20 N4 C27 C28 -59.4(6) . . . . ?
C21 N4 C27 C28 179.9(5) . . . . ?
Dy1 N4 C27 C28 63.8(6) . . . . ?
N4 C27 C28 C29 120.6(6) . . . . ?
N4 C27 C28 C33 -62.0(7) . . . . ?
C33 C28 C29 C30 0.5(9) . . . . ?
C27 C28 C29 C30 177.9(6) . . . . ?
C28 C29 C30 C31 0.1(10) . . . . ?
C29 C30 C31 C32 0.1(11) . . . . ?
C30 C31 C32 C33 -0.9(11) . . . . ?
Dy1 O2 C33 C32 -123.1(6) . . . . ?
Dy1 O2 C33 C28 56.2(8) . . . . ?
C31 C32 C33 O2 -179.3(6) . . . . ?
C31 C32 C33 C28 1.4(10) . . . . ?
C29 C28 C33 O2 179.4(5) . . . . ?
C27 C28 C33 O2 1.9(8) . . . . ?
C29 C28 C33 C32 -1.2(9) . . . . ?
C27 C28 C33 C32 -178.8(6) . . . . ?
